data_1529258
loop_
_publ_author_name
'He, Liang'
'Li, Yi'
'Tan, Cai-Ping'
'Ye, Rui-Rong'
'Chen, Mu-He'
'Cao, Jian-Jun'
'Ji, Liang-Nian'
'Mao, Zong-Wan'

_publ_section_title
;
 Cyclometalated iridium(iii) complexes as lysosome-targeted photodynamic
 anticancer and real-time tracking agents
;
_journal_issue 10
_journal_name_full 'Chem. Sci.'
_journal_page_first 5409
_journal_paper_doi 10.1039/C5SC01955A
_journal_volume 6
_journal_year 2015
_chemical_formula_moiety 'C18 H12 N4, 0.5(C3 H6 O)'
_chemical_formula_sum 'C19.5 H15 N4 O0.5'
_chemical_formula_weight 313.35
_chemical_name_systematic
;
 ?
;
_space_group_crystal_system monoclinic
_space_group_IT_number 14
_space_group_name_Hall '-P 2ybc'
_space_group_name_H-M_alt 'P 1 21/c 1'
_symmetry_space_group_name_Hall '-P 2ybc'
_symmetry_space_group_name_H-M 'P 1 21/c 1'
_atom_sites_solution_hydrogens geom
_audit_creation_method SHELXL-2013
_audit_update_record
;
2015-04-25 deposited with the CCDC.
2015-07-22 downloaded from the CCDC.
;
_cell_angle_alpha 90
_cell_angle_beta 112.202(2)
_cell_angle_gamma 90
_cell_formula_units_Z 8
_cell_length_a 11.4678(17)
_cell_length_b 19.447(3)
_cell_length_c 15.154(2)
_cell_measurement_temperature 173(2)
_cell_volume 3129.0(8)
_computing_molecular_graphics 'SHELXL-2013 (Sheldrick, 2013)'
_computing_publication_material 'SHELXL-2013 (Sheldrick, 2013)'
_computing_structure_refinement 'SHELXL-2013 (Sheldrick, 2013)'
_computing_structure_solution 'SHELXL-2013 (Sheldrick, 2013)'
_diffrn_ambient_temperature 173(2)
_diffrn_measured_fraction_theta_full 0.993
_diffrn_measured_fraction_theta_max 0.987
_diffrn_radiation_type MoK\a
_diffrn_radiation_wavelength 0.71073
_diffrn_reflns_av_R_equivalents 0.0232
_diffrn_reflns_av_unetI/netI 0.0280
_diffrn_reflns_laue_measured_fraction_full 0.993
_diffrn_reflns_laue_measured_fraction_max 0.987
_diffrn_reflns_limit_h_max 8
_diffrn_reflns_limit_h_min -14
_diffrn_reflns_limit_k_max 24
_diffrn_reflns_limit_k_min -24
_diffrn_reflns_limit_l_max 19
_diffrn_reflns_limit_l_min -16
_diffrn_reflns_number 18271
_diffrn_reflns_point_group_measured_fraction_full 0.993
_diffrn_reflns_point_group_measured_fraction_max 0.987
_diffrn_reflns_theta_full 25.242
_diffrn_reflns_theta_max 27.034
_diffrn_reflns_theta_min 1.790
_exptl_absorpt_coefficient_mu 0.084
_exptl_absorpt_correction_T_max 0.968
_exptl_absorpt_correction_T_min 0.965
_exptl_absorpt_correction_type multi-scan
_exptl_absorpt_process_details 'Sadabs (Sheldrick,1996)'
_exptl_crystal_colour colorless
_exptl_crystal_density_diffrn 1.330
_exptl_crystal_description block
_exptl_crystal_F_000 1312
_exptl_crystal_size_max 0.430
_exptl_crystal_size_mid 0.420
_exptl_crystal_size_min 0.390
_refine_diff_density_max 0.223
_refine_diff_density_min -0.212
_refine_diff_density_rms 0.040
_refine_ls_extinction_method none
_refine_ls_goodness_of_fit_ref 1.039
_refine_ls_hydrogen_treatment constr
_refine_ls_matrix_type full
_refine_ls_number_parameters 435
_refine_ls_number_reflns 6784
_refine_ls_number_restraints 0
_refine_ls_restrained_S_all 1.039
_refine_ls_R_factor_all 0.0578
_refine_ls_R_factor_gt 0.0395
_refine_ls_shift/su_max 0.001
_refine_ls_shift/su_mean 0.000
_refine_ls_structure_factor_coef Fsqd
_refine_ls_weighting_details
;
 w=1/[\s^2^(Fo^2^)+(0.0495P)^2^+0.7921P]
 where P=(Fo^2^+2Fc^2^)/3
;
_refine_ls_weighting_scheme calc
_refine_ls_wR_factor_gt 0.0960
_refine_ls_wR_factor_ref 0.1068
_reflns_Friedel_coverage 0.000
_reflns_number_gt 5118
_reflns_number_total 6784
_reflns_threshold_expression 'I > 2\s(I)'
_cod_data_source_file c5sc01955a4.cif
_cod_data_source_block A
_cod_depositor_comments
;
Adding full bibliography for 1529258--1529259.cif.

2019-03-06
Z value and formula fixed to values more according to usual
chemical conventions.                 miguel
;
_cod_original_formula_sum 'C39 H30 N8 O'
_cod_original_formula_weight 626.71
_cod_original_formula_moiety 'C39 H30 N8 O'
_cod_original_formula_units_Z 4
_cod_database_code 1529258
_shelx_space_group_comment
;
The symmetry employed for this shelxl refinement is uniquely defined
by the following loop, which should always be used as a source of
symmetry information in preference to the above space-group names.
They are only intended as comments.
;
_shelx_estimated_absorpt_t_min 0.965
_shelx_estimated_absorpt_t_max 0.968
_shelxl_version_number 2013-2

loop_
_space_group_symop_operation_xyz
'x, y, z'
'-x, y+1/2, -z+1/2'
'-x, -y, -z'
'x, -y-1/2, z-1/2'

loop_
_atom_site_label
_atom_site_type_symbol
_atom_site_fract_x
_atom_site_fract_y
_atom_site_fract_z
_atom_site_U_iso_or_equiv
_atom_site_adp_type
_atom_site_occupancy
_atom_site_site_symmetry_order
_atom_site_calc_flag
_atom_site_refinement_flags_posn
_atom_site_refinement_flags_adp
N1 N 0.33284(10) 0.93060(6) 0.73271(8) 0.0274(3) Uani 1 1 d . .
N2 N 0.34640(10) 0.81786(6) 0.76704(8) 0.0280(3) Uani 1 1 d . .
H2B H 0.3766 0.7790 0.7965 0.034 Uiso 1 1 calc R U
N3 N 0.57823(11) 0.83986(6) 0.92117(8) 0.0282(3) Uani 1 1 d . .
N4 N 0.50488(10) 1.02386(5) 0.86556(8) 0.0246(2) Uani 1 1 d . .
H4B H 0.4375 1.0302 0.8135 0.030 Uiso 1 1 calc R U
N5 N 0.64969(10) 0.60133(6) 0.81566(8) 0.0264(3) Uani 1 1 d . .
N6 N 0.61744(10) 0.71220(6) 0.84147(8) 0.0271(3) Uani 1 1 d . .
H6A H 0.5816 0.7488 0.8545 0.033 Uiso 1 1 calc R U
N7 N 0.38506(11) 0.67792(6) 0.85521(8) 0.0280(3) Uani 1 1 d . .
N8 N 0.50161(11) 0.49938(5) 0.86480(8) 0.0256(2) Uani 1 1 d . .
H8A H 0.5717 0.4970 0.8540 0.031 Uiso 1 1 calc R U
O1 O 0.99359(11) 0.01768(6) 0.79785(9) 0.0482(3) Uani 1 1 d . .
C1 C 0.22989(13) 0.89670(7) 0.66718(10) 0.0287(3) Uani 1 1 d . .
C2 C 0.12904(14) 0.92296(9) 0.58962(11) 0.0384(4) Uani 1 1 d . .
H2A H 0.1229 0.9706 0.5748 0.046 Uiso 1 1 calc R U
C3 C 0.03899(15) 0.87706(10) 0.53553(12) 0.0460(4) Uani 1 1 d . .
H3A H -0.0308 0.8936 0.4826 0.055 Uiso 1 1 calc R U
C4 C 0.04767(15) 0.80694(10) 0.55651(13) 0.0494(5) Uani 1 1 d . .
H4A H -0.0162 0.7769 0.5172 0.059 Uiso 1 1 calc R U
C5 C 0.14634(15) 0.77997(9) 0.63270(12) 0.0423(4) Uani 1 1 d . .
H5A H 0.1520 0.7322 0.6468 0.051 Uiso 1 1 calc R U
C6 C 0.23727(13) 0.82632(7) 0.68790(10) 0.0298(3) Uani 1 1 d . .
C7 C 0.39836(12) 0.88154(7) 0.79068(9) 0.0241(3) Uani 1 1 d . .
C8 C 0.51295(12) 0.89437(6) 0.87368(9) 0.0235(3) Uani 1 1 d . .
C9 C 0.55290(12) 0.96141(7) 0.90432(9) 0.0229(3) Uani 1 1 d . .
C10 C 0.66042(12) 0.97168(7) 0.98829(9) 0.0239(3) Uani 1 1 d . .
C11 C 0.72537(13) 0.91450(7) 1.03753(10) 0.0280(3) Uani 1 1 d . .
H11A H 0.7977 0.9193 1.0946 0.034 Uiso 1 1 calc R U
C12 C 0.68133(13) 0.85046(7) 1.00079(10) 0.0310(3) Uani 1 1 d . .
H12A H 0.7266 0.8113 1.0337 0.037 Uiso 1 1 calc R U
C13 C 0.67726(12) 1.04519(7) 1.00004(9) 0.0242(3) Uani 1 1 d . .
C14 C 0.76663(13) 1.08682(7) 1.06709(10) 0.0289(3) Uani 1 1 d . .
H14A H 0.8317 1.0673 1.1207 0.035 Uiso 1 1 calc R U
C15 C 0.75792(14) 1.15696(7) 1.05337(11) 0.0342(3) Uani 1 1 d . .
H15A H 0.8188 1.1860 1.0977 0.041 Uiso 1 1 calc R U
C16 C 0.66152(14) 1.18624(7) 0.97572(11) 0.0350(3) Uani 1 1 d . .
H16A H 0.6583 1.2348 0.9684 0.042 Uiso 1 1 calc R U
C17 C 0.57071(14) 1.14641(7) 0.90930(10) 0.0299(3) Uani 1 1 d . .
H17A H 0.5046 1.1666 0.8571 0.036 Uiso 1 1 calc R U
C18 C 0.57995(12) 1.07521(7) 0.92194(9) 0.0245(3) Uani 1 1 d . .
C19 C 0.74430(12) 0.64134(7) 0.80537(9) 0.0268(3) Uani 1 1 d . .
C20 C 0.84607(13) 0.62229(8) 0.78142(10) 0.0329(3) Uani 1 1 d . .
H20A H 0.8612 0.5755 0.7711 0.039 Uiso 1 1 calc R U
C21 C 0.92368(14) 0.67382(9) 0.77330(11) 0.0394(4) Uani 1 1 d . .
H21A H 0.9932 0.6622 0.7566 0.047 Uiso 1 1 calc R U
C22 C 0.90320(15) 0.74287(9) 0.78891(12) 0.0420(4) Uani 1 1 d . .
H22A H 0.9588 0.7769 0.7822 0.050 Uiso 1 1 calc R U
C23 C 0.80405(14) 0.76286(8) 0.81387(11) 0.0368(4) Uani 1 1 d . .
H23A H 0.7905 0.8097 0.8252 0.044 Uiso 1 1 calc R U
C24 C 0.72505(12) 0.71082(7) 0.82157(10) 0.0281(3) Uani 1 1 d . .
C25 C 0.57723(12) 0.64588(7) 0.83703(9) 0.0245(3) Uani 1 1 d . .
C26 C 0.46334(12) 0.62711(7) 0.85286(9) 0.0245(3) Uani 1 1 d . .
C27 C 0.43693(12) 0.55845(7) 0.86611(9) 0.0239(3) Uani 1 1 d . .
C28 C 0.32919(12) 0.54202(7) 0.88590(9) 0.0254(3) Uani 1 1 d . .
C29 C 0.25030(13) 0.59527(7) 0.88961(10) 0.0295(3) Uani 1 1 d . .
H29A H 0.1771 0.5866 0.9030 0.035 Uiso 1 1 calc R U
C30 C 0.28193(13) 0.66131(7) 0.87318(10) 0.0305(3) Uani 1 1 d . .
H30A H 0.2272 0.6976 0.8746 0.037 Uiso 1 1 calc R U
C31 C 0.33034(13) 0.46833(7) 0.89743(10) 0.0270(3) Uani 1 1 d . .
C32 C 0.24989(14) 0.42177(7) 0.91618(11) 0.0325(3) Uani 1 1 d . .
H32A H 0.1767 0.4374 0.9252 0.039 Uiso 1 1 calc R U
C33 C 0.27871(15) 0.35289(8) 0.92135(11) 0.0364(4) Uani 1 1 d . .
H33A H 0.2247 0.3207 0.9340 0.044 Uiso 1 1 calc R U
C34 C 0.38684(15) 0.32960(7) 0.90822(11) 0.0350(3) Uani 1 1 d . .
H34A H 0.4049 0.2818 0.9128 0.042 Uiso 1 1 calc R U
C35 C 0.46783(14) 0.37428(7) 0.88887(10) 0.0300(3) Uani 1 1 d . .
H35A H 0.5406 0.3581 0.8797 0.036 Uiso 1 1 calc R U
C36 C 0.43842(13) 0.44426(7) 0.88336(9) 0.0256(3) Uani 1 1 d . .
C37 C 0.8824(2) 0.08056(11) 0.87347(16) 0.0661(6) Uani 1 1 d . .
H37A H 0.9383 0.1181 0.8713 0.099 Uiso 1 1 calc R U
H37B H 0.8913 0.0727 0.9396 0.099 Uiso 1 1 calc R U
H37C H 0.7950 0.0929 0.8351 0.099 Uiso 1 1 calc R U
C38 C 0.91677(15) 0.01655(8) 0.83457(11) 0.0381(4) Uani 1 1 d . .
C39 C 0.8535(2) -0.04859(11) 0.84298(15) 0.0688(6) Uani 1 1 d . .
H39A H 0.8761 -0.0852 0.8079 0.103 Uiso 1 1 calc R U
H39B H 0.7620 -0.0420 0.8163 0.103 Uiso 1 1 calc R U
H39C H 0.8807 -0.0615 0.9103 0.103 Uiso 1 1 calc R U

loop_
_atom_site_aniso_label
_atom_site_aniso_U_11
_atom_site_aniso_U_22
_atom_site_aniso_U_33
_atom_site_aniso_U_23
_atom_site_aniso_U_13
_atom_site_aniso_U_12
N1 0.0266(6) 0.0269(6) 0.0280(6) 0.0005(5) 0.0095(5) -0.0015(5)
N2 0.0265(6) 0.0229(6) 0.0327(6) -0.0011(5) 0.0091(5) -0.0027(5)
N3 0.0285(6) 0.0223(6) 0.0330(6) 0.0009(5) 0.0108(5) -0.0005(5)
N4 0.0256(6) 0.0208(5) 0.0250(6) -0.0010(4) 0.0068(5) 0.0001(4)
N5 0.0263(6) 0.0256(6) 0.0267(6) -0.0023(5) 0.0092(5) -0.0003(5)
N6 0.0256(6) 0.0216(6) 0.0345(6) -0.0025(5) 0.0117(5) -0.0016(4)
N7 0.0274(6) 0.0225(6) 0.0330(6) -0.0031(5) 0.0103(5) 0.0002(5)
N8 0.0264(6) 0.0211(5) 0.0317(6) 0.0006(5) 0.0136(5) 0.0003(4)
O1 0.0386(6) 0.0462(7) 0.0668(8) 0.0064(6) 0.0278(6) 0.0016(5)
C1 0.0265(7) 0.0332(8) 0.0285(7) -0.0032(6) 0.0128(6) -0.0015(6)
C2 0.0337(8) 0.0476(9) 0.0318(8) 0.0024(7) 0.0099(6) 0.0063(7)
C3 0.0307(8) 0.0703(12) 0.0320(8) -0.0066(8) 0.0062(7) 0.0052(8)
C4 0.0304(8) 0.0648(12) 0.0469(10) -0.0241(9) 0.0078(7) -0.0098(8)
C5 0.0344(8) 0.0390(9) 0.0508(10) -0.0151(7) 0.0130(7) -0.0093(7)
C6 0.0258(7) 0.0328(7) 0.0318(7) -0.0050(6) 0.0120(6) -0.0028(6)
C7 0.0253(7) 0.0229(6) 0.0269(7) -0.0012(5) 0.0129(5) -0.0025(5)
C8 0.0241(7) 0.0227(6) 0.0254(7) -0.0006(5) 0.0113(5) -0.0017(5)
C9 0.0236(6) 0.0232(6) 0.0244(6) 0.0006(5) 0.0120(5) 0.0010(5)
C10 0.0243(7) 0.0249(7) 0.0249(7) -0.0018(5) 0.0121(5) -0.0025(5)
C11 0.0263(7) 0.0282(7) 0.0269(7) 0.0025(6) 0.0073(6) 0.0003(5)
C12 0.0303(7) 0.0252(7) 0.0343(8) 0.0055(6) 0.0087(6) 0.0027(6)
C13 0.0257(7) 0.0237(6) 0.0261(7) -0.0009(5) 0.0131(5) 0.0005(5)
C14 0.0270(7) 0.0293(7) 0.0293(7) -0.0054(6) 0.0095(6) -0.0011(6)
C15 0.0332(8) 0.0288(7) 0.0382(8) -0.0108(6) 0.0107(7) -0.0050(6)
C16 0.0423(9) 0.0220(7) 0.0420(9) -0.0050(6) 0.0174(7) -0.0011(6)
C17 0.0344(8) 0.0241(7) 0.0311(8) -0.0014(6) 0.0122(6) 0.0028(6)
C18 0.0253(7) 0.0241(7) 0.0267(7) -0.0037(5) 0.0127(5) -0.0012(5)
C19 0.0243(7) 0.0304(7) 0.0226(7) -0.0010(6) 0.0054(5) -0.0009(5)
C20 0.0280(7) 0.0423(8) 0.0269(7) -0.0022(6) 0.0088(6) 0.0036(6)
C21 0.0263(7) 0.0594(11) 0.0329(8) -0.0006(7) 0.0115(6) -0.0007(7)
C22 0.0296(8) 0.0515(10) 0.0429(9) 0.0038(8) 0.0114(7) -0.0116(7)
C23 0.0310(8) 0.0340(8) 0.0426(9) 0.0001(7) 0.0107(7) -0.0072(6)
C24 0.0238(7) 0.0296(7) 0.0284(7) 0.0004(6) 0.0069(6) -0.0016(5)
C25 0.0262(7) 0.0221(6) 0.0233(7) -0.0010(5) 0.0072(5) -0.0010(5)
C26 0.0253(7) 0.0220(6) 0.0246(7) -0.0026(5) 0.0078(5) -0.0014(5)
C27 0.0249(7) 0.0231(7) 0.0231(6) -0.0020(5) 0.0083(5) 0.0007(5)
C28 0.0259(7) 0.0251(7) 0.0250(7) -0.0015(5) 0.0095(5) -0.0015(5)
C29 0.0256(7) 0.0300(7) 0.0345(8) -0.0036(6) 0.0131(6) -0.0018(6)
C30 0.0265(7) 0.0264(7) 0.0377(8) -0.0048(6) 0.0113(6) 0.0031(6)
C31 0.0291(7) 0.0258(7) 0.0257(7) -0.0003(5) 0.0101(6) -0.0003(5)
C32 0.0331(8) 0.0317(8) 0.0358(8) 0.0022(6) 0.0166(6) -0.0024(6)
C33 0.0410(9) 0.0316(8) 0.0391(9) 0.0053(6) 0.0180(7) -0.0065(6)
C34 0.0452(9) 0.0235(7) 0.0366(8) 0.0032(6) 0.0158(7) -0.0002(6)
C35 0.0352(8) 0.0249(7) 0.0310(8) 0.0017(6) 0.0136(6) 0.0034(6)
C36 0.0289(7) 0.0248(7) 0.0225(7) 0.0001(5) 0.0092(5) -0.0010(5)
C37 0.0829(15) 0.0607(13) 0.0739(14) 0.0045(11) 0.0514(13) 0.0089(11)
C38 0.0329(8) 0.0442(9) 0.0355(8) 0.0101(7) 0.0109(7) -0.0010(7)
C39 0.0861(16) 0.0692(14) 0.0587(13) 0.0018(10) 0.0360(12) -0.0343(12)

loop_
_atom_type_symbol
_atom_type_description
_atom_type_scat_dispersion_real
_atom_type_scat_dispersion_imag
_atom_type_scat_source
C C 0.0033 0.0016 'International Tables Vol C Tables 4.2.6.8 and 6.1.1.4'
H H 0.0000 0.0000 'International Tables Vol C Tables 4.2.6.8 and 6.1.1.4'
N N 0.0061 0.0033 'International Tables Vol C Tables 4.2.6.8 and 6.1.1.4'
O O 0.0106 0.0060 'International Tables Vol C Tables 4.2.6.8 and 6.1.1.4'

loop_
_geom_angle_atom_site_label_1
_geom_angle_atom_site_label_2
_geom_angle_atom_site_label_3
_geom_angle
C7 N1 C1 104.40(11)
C7 N2 C6 106.48(11)
C7 N2 H2B 126.8
C6 N2 H2B 126.8
C8 N3 C12 118.87(12)
C9 N4 C18 108.63(11)
C9 N4 H4B 125.7
C18 N4 H4B 125.7
C25 N5 C19 104.47(11)
C25 N6 C24 106.58(11)
C25 N6 H6A 126.7
C24 N6 H6A 126.7
C26 N7 C30 118.32(12)
C27 N8 C36 108.59(11)
C27 N8 H8A 125.7
C36 N8 H8A 125.7
N1 C1 C2 129.63(14)
N1 C1 C6 109.93(12)
C2 C1 C6 120.44(13)
C3 C2 C1 117.40(16)
C3 C2 H2A 121.3
C1 C2 H2A 121.3
C2 C3 C4 121.67(15)
C2 C3 H3A 119.2
C4 C3 H3A 119.2
C5 C4 C3 121.87(15)
C5 C4 H4A 119.1
C3 C4 H4A 119.1
C4 C5 C6 116.61(16)
C4 C5 H5A 121.7
C6 C5 H5A 121.7
N2 C6 C5 132.32(14)
N2 C6 C1 105.67(12)
C5 C6 C1 122.01(14)
N1 C7 N2 113.52(12)
N1 C7 C8 123.43(12)
N2 C7 C8 123.03(12)
N3 C8 C9 120.78(12)
N3 C8 C7 117.83(11)
C9 C8 C7 121.38(12)
N4 C9 C8 130.85(12)
N4 C9 C10 109.48(11)
C8 C9 C10 119.67(12)
C11 C10 C9 118.65(12)
C11 C10 C13 134.97(13)
C9 C10 C13 106.35(11)
C12 C11 C10 117.76(13)
C12 C11 H11A 121.1
C10 C11 H11A 121.1
N3 C12 C11 124.23(13)
N3 C12 H12A 117.9
C11 C12 H12A 117.9
C14 C13 C18 120.07(12)
C14 C13 C10 133.66(13)
C18 C13 C10 106.24(11)
C15 C14 C13 118.20(13)
C15 C14 H14A 120.9
C13 C14 H14A 120.9
C14 C15 C16 121.36(13)
C14 C15 H15A 119.3
C16 C15 H15A 119.3
C17 C16 C15 121.66(13)
C17 C16 H16A 119.2
C15 C16 H16A 119.2
C16 C17 C18 117.33(13)
C16 C17 H17A 121.3
C18 C17 H17A 121.3
N4 C18 C17 129.35(13)
N4 C18 C13 109.28(11)
C17 C18 C13 121.37(12)
N5 C19 C20 130.12(13)
N5 C19 C24 109.73(12)
C20 C19 C24 120.14(13)
C21 C20 C19 117.52(14)
C21 C20 H20A 121.2
C19 C20 H20A 121.2
C20 C21 C22 121.89(15)
C20 C21 H21A 119.1
C22 C21 H21A 119.1
C23 C22 C21 121.62(15)
C23 C22 H22A 119.2
C21 C22 H22A 119.2
C22 C23 C24 116.55(15)
C22 C23 H23A 121.7
C24 C23 H23A 121.7
N6 C24 C23 132.04(14)
N6 C24 C19 105.65(12)
C23 C24 C19 122.28(14)
N5 C25 N6 113.57(12)
N5 C25 C26 124.06(12)
N6 C25 C26 122.36(12)
N7 C26 C27 120.94(12)
N7 C26 C25 117.91(12)
C27 C26 C25 121.14(12)
N8 C27 C26 130.47(12)
N8 C27 C28 109.54(11)
C26 C27 C28 119.98(12)
C29 C28 C27 118.33(12)
C29 C28 C31 135.33(13)
C27 C28 C31 106.34(12)
C30 C29 C28 117.75(13)
C30 C29 H29A 121.1
C28 C29 H29A 121.1
N7 C30 C29 124.64(13)
N7 C30 H30A 117.7
C29 C30 H30A 117.7
C32 C31 C36 120.00(13)
C32 C31 C28 133.79(13)
C36 C31 C28 106.19(12)
C33 C32 C31 118.70(14)
C33 C32 H32A 120.6
C31 C32 H32A 120.6
C32 C33 C34 120.85(14)
C32 C33 H33A 119.6
C34 C33 H33A 119.6
C35 C34 C33 121.87(13)
C35 C34 H34A 119.1
C33 C34 H34A 119.1
C34 C35 C36 117.31(13)
C34 C35 H35A 121.3
C36 C35 H35A 121.3
N8 C36 C35 129.41(13)
N8 C36 C31 109.33(11)
C35 C36 C31 121.26(13)
C38 C37 H37A 109.5
C38 C37 H37B 109.5
H37A C37 H37B 109.5
C38 C37 H37C 109.5
H37A C37 H37C 109.5
H37B C37 H37C 109.5
O1 C38 C39 121.28(17)
O1 C38 C37 120.97(16)
C39 C38 C37 117.75(17)
C38 C39 H39A 109.5
C38 C39 H39B 109.5
H39A C39 H39B 109.5
C38 C39 H39C 109.5
H39A C39 H39C 109.5
H39B C39 H39C 109.5

loop_
_geom_bond_atom_site_label_1
_geom_bond_atom_site_label_2
_geom_bond_distance
N1 C7 1.3221(17)
N1 C1 1.3887(17)
N2 C7 1.3622(16)
N2 C6 1.3774(18)
N2 H2B 0.8800
N3 C8 1.3398(17)
N3 C12 1.3484(18)
N4 C9 1.3705(16)
N4 C18 1.3829(16)
N4 H4B 0.8800
N5 C25 1.3226(17)
N5 C19 1.3909(17)
N6 C25 1.3626(17)
N6 C24 1.3770(18)
N6 H6A 0.8800
N7 C26 1.3444(17)
N7 C30 1.3492(18)
N8 C27 1.3716(16)
N8 C36 1.3810(17)
N8 H8A 0.8800
O1 C38 1.2070(19)
C1 C2 1.397(2)
C1 C6 1.400(2)
C2 C3 1.377(2)
C2 H2A 0.9500
C3 C4 1.395(3)
C3 H3A 0.9500
C4 C5 1.379(2)
C4 H4A 0.9500
C5 C6 1.393(2)
C5 H5A 0.9500
C7 C8 1.4567(18)
C8 C9 1.4016(18)
C9 C10 1.4120(18)
C10 C11 1.3886(19)
C10 C13 1.4445(18)
C11 C12 1.3798(19)
C11 H11A 0.9500
C12 H12A 0.9500
C13 C14 1.3969(18)
C13 C18 1.4101(18)
C14 C15 1.378(2)
C14 H14A 0.9500
C15 C16 1.396(2)
C15 H15A 0.9500
C16 C17 1.380(2)
C16 H16A 0.9500
C17 C18 1.3965(19)
C17 H17A 0.9500
C19 C20 1.397(2)
C19 C24 1.4055(19)
C20 C21 1.376(2)
C20 H20A 0.9500
C21 C22 1.399(2)
C21 H21A 0.9500
C22 C23 1.383(2)
C22 H22A 0.9500
C23 C24 1.392(2)
C23 H23A 0.9500
C25 C26 1.4606(19)
C26 C27 1.4003(18)
C27 C28 1.4137(19)
C28 C29 1.3901(19)
C28 C31 1.4431(19)
C29 C30 1.383(2)
C29 H29A 0.9500
C30 H30A 0.9500
C31 C32 1.396(2)
C31 C36 1.4143(19)
C32 C33 1.375(2)
C32 H32A 0.9500
C33 C34 1.403(2)
C33 H33A 0.9500
C34 C35 1.382(2)
C34 H34A 0.9500
C35 C36 1.3970(19)
C35 H35A 0.9500
C37 C38 1.493(3)
C37 H37A 0.9800
C37 H37B 0.9800
C37 H37C 0.9800
C38 C39 1.489(2)
C39 H39A 0.9800
C39 H39B 0.9800
C39 H39C 0.9800

loop_
_geom_torsion_atom_site_label_1
_geom_torsion_atom_site_label_2
_geom_torsion_atom_site_label_3
_geom_torsion_atom_site_label_4
_geom_torsion
C7 N1 C1 C2 179.78(15)
C7 N1 C1 C6 -0.41(15)
N1 C1 C2 C3 179.75(15)
C6 C1 C2 C3 0.0(2)
C1 C2 C3 C4 -0.3(2)
C2 C3 C4 C5 0.4(3)
C3 C4 C5 C6 0.0(3)
C7 N2 C6 C5 179.77(16)
C7 N2 C6 C1 0.48(15)
C4 C5 C6 N2 -179.55(16)
C4 C5 C6 C1 -0.4(2)
N1 C1 C6 N2 -0.05(16)
C2 C1 C6 N2 179.77(13)
N1 C1 C6 C5 -179.43(14)
C2 C1 C6 C5 0.4(2)
C1 N1 C7 N2 0.75(15)
C1 N1 C7 C8 -177.39(12)
C6 N2 C7 N1 -0.81(16)
C6 N2 C7 C8 177.34(12)
C12 N3 C8 C9 1.90(19)
C12 N3 C8 C7 -176.92(12)
N1 C7 C8 N3 -173.11(12)
N2 C7 C8 N3 8.93(19)
N1 C7 C8 C9 8.1(2)
N2 C7 C8 C9 -169.89(13)
C18 N4 C9 C8 -178.81(13)
C18 N4 C9 C10 0.76(15)
N3 C8 C9 N4 177.06(13)
C7 C8 C9 N4 -4.2(2)
N3 C8 C9 C10 -2.47(19)
C7 C8 C9 C10 176.31(12)
N4 C9 C10 C11 -178.44(12)
C8 C9 C10 C11 1.18(19)
N4 C9 C10 C13 -0.02(14)
C8 C9 C10 C13 179.60(12)
C9 C10 C11 C12 0.6(2)
C13 C10 C11 C12 -177.31(14)
C8 N3 C12 C11 -0.1(2)
C10 C11 C12 N3 -1.2(2)
C11 C10 C13 C14 -0.5(3)
C9 C10 C13 C14 -178.53(14)
C11 C10 C13 C18 177.34(15)
C9 C10 C13 C18 -0.70(14)
C18 C13 C14 C15 -1.3(2)
C10 C13 C14 C15 176.33(14)
C13 C14 C15 C16 1.1(2)
C14 C15 C16 C17 0.0(2)
C15 C16 C17 C18 -0.9(2)
C9 N4 C18 C17 177.68(14)
C9 N4 C18 C13 -1.22(15)
C16 C17 C18 N4 -178.05(14)
C16 C17 C18 C13 0.7(2)
C14 C13 C18 N4 179.36(12)
C10 C13 C18 N4 1.18(14)
C14 C13 C18 C17 0.4(2)
C10 C13 C18 C17 -177.82(12)
C25 N5 C19 C20 -178.83(14)
C25 N5 C19 C24 0.11(15)
N5 C19 C20 C21 177.94(14)
C24 C19 C20 C21 -0.9(2)
C19 C20 C21 C22 0.5(2)
C20 C21 C22 C23 0.4(2)
C21 C22 C23 C24 -0.7(2)
C25 N6 C24 C23 178.24(15)
C25 N6 C24 C19 0.18(14)
C22 C23 C24 N6 -177.57(14)
C22 C23 C24 C19 0.2(2)
N5 C19 C24 N6 -0.18(15)
C20 C19 C24 N6 178.88(12)
N5 C19 C24 C23 -178.48(13)
C20 C19 C24 C23 0.6(2)
C19 N5 C25 N6 0.01(15)
C19 N5 C25 C26 178.91(12)
C24 N6 C25 N5 -0.12(15)
C24 N6 C25 C26 -179.05(12)
C30 N7 C26 C27 1.72(19)
C30 N7 C26 C25 -177.67(12)
N5 C25 C26 N7 -166.99(12)
N6 C25 C26 N7 11.82(19)
N5 C25 C26 C27 13.6(2)
N6 C25 C26 C27 -167.57(12)
C36 N8 C27 C26 178.98(13)
C36 N8 C27 C28 0.02(15)
N7 C26 C27 N8 178.68(13)
C25 C26 C27 N8 -1.9(2)
N7 C26 C27 C28 -2.4(2)
C25 C26 C27 C28 176.92(12)
N8 C27 C28 C29 -179.54(12)
C26 C27 C28 C29 1.37(19)
N8 C27 C28 C31 0.22(15)
C26 C27 C28 C31 -178.87(12)
C27 C28 C29 C30 0.3(2)
C31 C28 C29 C30 -179.37(15)
C26 N7 C30 C29 0.0(2)
C28 C29 C30 N7 -1.1(2)
C29 C28 C31 C32 0.8(3)
C27 C28 C31 C32 -178.92(15)
C29 C28 C31 C36 179.34(15)
C27 C28 C31 C36 -0.36(15)
C36 C31 C32 C33 0.6(2)
C28 C31 C32 C33 178.96(15)
C31 C32 C33 C34 0.1(2)
C32 C33 C34 C35 -0.6(2)
C33 C34 C35 C36 0.4(2)
C27 N8 C36 C35 179.66(14)
C27 N8 C36 C31 -0.25(15)
C34 C35 C36 N8 -179.65(13)
C34 C35 C36 C31 0.2(2)
C32 C31 C36 N8 179.18(12)
C28 C31 C36 N8 0.38(15)
C32 C31 C36 C35 -0.7(2)
C28 C31 C36 C35 -179.54(12)
